data_4301462
loop_
_publ_author_name
'David L. Rogow'
'Claudia H. Swanson'
'Allen G. Oliver'
'Scott R. J. Oliver'

_publ_section_title
;
Two Related Gadolinium Aquo Carbonate 2-D and 3-D Structures and Their
Thermal, Spectroscopic, and Paramagnetic Properties
;
_journal_name_full 'Inorganic Chemistry'
_journal_page_first 1533
_journal_page_last 1541
_journal_paper_doi 10.1021/ic801844b
_journal_volume 48
_journal_year 2009
_chemical_formula_moiety Gd2(CO3)3NH3H20
_chemical_formula_sum 'C1.5 H1.5 Gd N0.5 O5'
_chemical_formula_weight 263.78
_chemical_name_systematic
; 
 ? 
;
_space_group_IT_number 5
_symmetry_cell_setting monoclinic
_symmetry_space_group_name_Hall 'C 2y'
_symmetry_space_group_name_H-M 'C 1 2 1'
_atom_sites_solution_hydrogens geom
_atom_sites_solution_primary direct
_atom_sites_solution_secondary difmap
_audit_creation_method SHELXL-97
_cell_angle_alpha 90.00
_cell_angle_beta 95.558(2)
_cell_angle_gamma 90.00
_cell_formula_units_Z 4
_cell_length_a 15.287(2)
_cell_length_b 6.1941(9)
_cell_length_c 4.6631(7)
_cell_measurement_reflns_used 2805
_cell_measurement_temperature 150(2)
_cell_measurement_theta_max 62.41
_cell_volume 439.47(11)
_computing_cell_refinement 'Bruker SAINT v7.33A'
_computing_data_collection 'Bruker APEX-II v2.1'
_computing_data_reduction 'Bruker SAINT v7.33A'
_computing_structure_refinement 'SHELXL-97 (Sheldrick, 1997)'
_computing_structure_solution 'SHELXS-97 (Sheldrick, 1990)'
_diffrn_ambient_temperature 150(2)
_diffrn_detector_area_resol_mean 83.33
_diffrn_measured_fraction_theta_full 1.000
_diffrn_measured_fraction_theta_max 1.000
_diffrn_measurement_device_type 'Bruker APEX-II'
_diffrn_measurement_method \w/2\q-scans
_diffrn_radiation_monochromator 'channel-cut Si-<111> crystal'
_diffrn_radiation_source synchrotron
_diffrn_radiation_type synchrotron
_diffrn_radiation_wavelength 0.77490
_diffrn_reflns_av_R_equivalents 0.0287
_diffrn_reflns_av_sigmaI/netI 0.0380
_diffrn_reflns_limit_h_max 20
_diffrn_reflns_limit_h_min -20
_diffrn_reflns_limit_k_max 8
_diffrn_reflns_limit_k_min -8
_diffrn_reflns_limit_l_max 6
_diffrn_reflns_limit_l_min -6
_diffrn_reflns_number 2805
_diffrn_reflns_theta_full 31.21
_diffrn_reflns_theta_max 31.21
_diffrn_reflns_theta_min 2.92
_exptl_absorpt_coefficient_mu 15.009
_exptl_absorpt_correction_T_max 0.3397
_exptl_absorpt_correction_T_min 0.4335
_exptl_absorpt_correction_type empirical
_exptl_crystal_colour colorless
_exptl_crystal_density_diffrn 3.987
_exptl_crystal_density_meas 4.002
_exptl_crystal_density_method 'not measured'
_exptl_crystal_description plate
_exptl_crystal_F_000 472
_exptl_crystal_size_max 0.03
_exptl_crystal_size_mid 0.03
_exptl_crystal_size_min 0.01
_refine_diff_density_max 4.855
_refine_diff_density_min -1.527
_refine_diff_density_rms 0.422
_refine_ls_abs_structure_details 'Flack H D (1983), Acta Cryst. A39, 876-881'
_refine_ls_abs_structure_Flack 0.39(7)
_refine_ls_extinction_method none
_refine_ls_goodness_of_fit_ref 1.173
_refine_ls_hydrogen_treatment mixed
_refine_ls_matrix_type full
_refine_ls_number_parameters 76
_refine_ls_number_reflns 1093
_refine_ls_number_restraints 14
_refine_ls_restrained_S_all 1.170
_refine_ls_R_factor_all 0.0451
_refine_ls_R_factor_gt 0.0351
_refine_ls_shift/su_max 0.002
_refine_ls_shift/su_mean 0.000
_refine_ls_structure_factor_coef Fsqd
_refine_ls_weighting_details 'calc w=1/[\s^2^(Fo^2^)+(0.0489P)^2^+11.2543P] where P=(Fo^2^+2Fc^2^)/3'
_refine_ls_weighting_scheme calc
_refine_ls_wR_factor_gt 0.0852
_refine_ls_wR_factor_ref 0.0934
_reflns_number_gt 988
_reflns_number_total 1093
_reflns_threshold_expression >2sigma(I)
_cod_data_source_file ic801844b_si_002.cif
_cod_data_source_block slug-8
_cod_depositor_comments
;
The following automatic conversions were performed:
'_symmetry_cell_setting' value 'Monoclinic' changed to 'monoclinic'
according to '/home/saulius/struct/CIF-dictionaries/cif_core.dic'
dictionary named 'cif_core.dic' version 2.4.1 from
2010-06-29.

'_exptl_absorpt_correction_type' value 'Empirical' changed to
'empirical' according to
'/home/saulius/struct/CIF-dictionaries/cif_core.dic' dictionary named
'cif_core.dic' version 2.4.1 from 2010-06-29.

Automatic conversion script
Id: cif_fix_enum 1527 2010-12-29 10:47:43Z saulius 
;
_cod_original_sg_symbol_H-M 'C 2'
_cod_original_formula_sum 'C1.50 H1.50 Gd N0.50 O5'
_cod_database_code 4301462

loop_
_symmetry_equiv_pos_as_xyz
'x, y, z'
'-x, y, -z'
'x+1/2, y+1/2, z'
'-x+1/2, y+1/2, -z'

loop_
_atom_site_label
_atom_site_type_symbol
_atom_site_fract_x
_atom_site_fract_y
_atom_site_fract_z
_atom_site_U_iso_or_equiv
_atom_site_adp_type
_atom_site_occupancy
_atom_site_symmetry_multiplicity
_atom_site_calc_flag
_atom_site_refinement_flags
_atom_site_disorder_assembly
_atom_site_disorder_group
Gd1 Gd 0.84175(3) 0.2442 0.53272(10) 0.00841(16) Uani 1 1 d . . .
O1 O 1.0000 0.241(8) 0.5000 0.0231(19) Uani 1 2 d SU . .
O2 O 0.9248(8) 0.5701(19) 0.457(3) 0.0248(19) Uani 1 1 d U A .
O3 O 0.7783(8) 0.5710(17) 0.258(2) 0.020(2) Uani 1 1 d . . .
O4 O 0.7685(7) 0.5535(19) -0.231(2) 0.019(2) Uani 1 1 d . . .
O5 O 0.8654(7) 0.3552(16) 0.037(2) 0.014(2) Uani 1 1 d . . .
O6 O 0.9143(10) -0.056(2) 0.793(3) 0.019(4) Uani 0.442(16) 1 d P A 1
H6A H 0.9097 -0.1677 0.6901 0.023 Uiso 0.442(16) 1 calc PR A 1
H6B H 0.9491 -0.1840 0.8833 0.023 Uiso 0.442(16) 1 d PR A 1
N1 N 0.9143(10) -0.056(2) 0.793(3) 0.019(4) Uani 0.442(16) 1 d P A 2
H1A H 0.9675 -0.0803 0.7267 0.023 Uiso 0.442(16) 1 calc PR A 2
H1B H 0.8805 -0.1769 0.7663 0.023 Uiso 0.442(16) 1 calc PR A 2
H1C H 0.9221 -0.0244 0.9846 0.023 Uiso 0.442(16) 1 calc PR A 2
C1 C 1.0000 0.471(4) 0.5000 0.0235(19) Uani 1 2 d SU . .
C2 C 0.8034(9) 0.505(2) 0.024(3) 0.011(2) Uani 1 1 d . . .

loop_
_atom_site_aniso_label
_atom_site_aniso_U_11
_atom_site_aniso_U_22
_atom_site_aniso_U_33
_atom_site_aniso_U_23
_atom_site_aniso_U_13
_atom_site_aniso_U_12
Gd1 0.0112(2) 0.0072(2) 0.0067(2) 0.0004(6) 0.00065(15) -0.0010(7)
O1 0.016(4) 0.019(4) 0.036(5) 0.000 0.009(4) 0.000
O2 0.016(4) 0.018(4) 0.040(5) 0.0005(19) 0.006(4) 0.0005(19)
O3 0.028(6) 0.013(5) 0.021(5) 0.001(4) 0.012(5) 0.000(5)
O4 0.019(5) 0.023(6) 0.017(5) 0.007(4) 0.012(4) 0.015(5)
O5 0.017(5) 0.012(5) 0.013(5) 0.003(4) 0.006(4) 0.002(4)
O6 0.032(8) 0.004(6) 0.024(7) -0.005(5) 0.010(6) -0.004(5)
N1 0.032(8) 0.004(6) 0.024(7) -0.005(5) 0.010(6) -0.004(5)
C1 0.016(4) 0.018(4) 0.038(5) 0.000 0.007(3) 0.000
C2 0.006(6) 0.017(6) 0.011(6) 0.000(5) -0.002(4) -0.002(5)

loop_
_atom_type_symbol
_atom_type_description
_atom_type_scat_dispersion_real
_atom_type_scat_dispersion_imag
_atom_type_scat_source
C C 0.0033 0.0016 'International Tables Vol C Tables 4.2.6.8 and 6.1.1.4'
H H 0.0000 0.0000 'International Tables Vol C Tables 4.2.6.8 and 6.1.1.4'
N N 0.0061 0.0033 'International Tables Vol C Tables 4.2.6.8 and 6.1.1.4'
O O 0.0106 0.0060 'International Tables Vol C Tables 4.2.6.8 and 6.1.1.4'
Gd Gd -0.1653 3.9035 'International Tables Vol C Tables 4.2.6.8 and 6.1.1.4'

loop_
_geom_angle_atom_site_label_1
_geom_angle_atom_site_label_2
_geom_angle_atom_site_label_3
_geom_angle
_geom_angle_site_symmetry_1
_geom_angle_site_symmetry_3
_geom_angle_publ_flag
O4 Gd1 O3 60.0(4) 4_645 4_646 ?
O4 Gd1 O2 132.1(4) 4_645 . ?
O3 Gd1 O2 149.0(4) 4_646 . ?
O4 Gd1 O6 100.2(4) 4_645 . ?
O3 Gd1 O6 77.6(4) 4_646 . ?
O2 Gd1 O6 119.3(4) . . ?
O4 Gd1 O1 127.1(7) 4_645 . ?
O3 Gd1 O1 145.1(9) 4_646 . ?
O2 Gd1 O1 57.5(11) . . ?
O6 Gd1 O1 67.5(10) . . ?
O4 Gd1 O5 137.2(3) 4_645 1_556 ?
O3 Gd1 O5 77.5(4) 4_646 1_556 ?
O2 Gd1 O5 82.9(4) . 1_556 ?
O6 Gd1 O5 73.5(4) . 1_556 ?
O1 Gd1 O5 90.4(4) . 1_556 ?
O4 Gd1 O5 75.3(3) 4_645 . ?
O3 Gd1 O5 133.5(4) 4_646 . ?
O2 Gd1 O5 60.4(4) . . ?
O6 Gd1 O5 125.4(4) . . ?
O1 Gd1 O5 73.0(4) . . ?
O5 Gd1 O5 143.2(5) 1_556 . ?
O4 Gd1 O4 108.3(2) 4_645 1_556 ?
O3 Gd1 O4 76.9(4) 4_646 1_556 ?
O2 Gd1 O4 72.1(4) . 1_556 ?
O6 Gd1 O4 124.2(4) . 1_556 ?
O1 Gd1 O4 121.2(10) . 1_556 ?
O5 Gd1 O4 52.9(3) 1_556 1_556 ?
O5 Gd1 O4 108.0(3) . 1_556 ?
O4 Gd1 O3 83.3(4) 4_645 . ?
O3 Gd1 O3 106.9(2) 4_646 . ?
O2 Gd1 O3 56.1(4) . . ?
O6 Gd1 O3 175.3(4) . . ?
O1 Gd1 O3 107.9(10) . . ?
O5 Gd1 O3 106.0(3) 1_556 . ?
O5 Gd1 O3 52.3(3) . . ?
O4 Gd1 O3 56.7(3) 1_556 . ?
O4 Gd1 C1 140.6(3) 4_645 . ?
O3 Gd1 C1 159.3(3) 4_646 . ?
O2 Gd1 C1 27.6(5) . . ?
O6 Gd1 C1 93.2(5) . . ?
O1 Gd1 C1 30.4(12) . . ?
O5 Gd1 C1 82.2(3) 1_556 . ?
O5 Gd1 C1 66.8(2) . . ?
O4 Gd1 C1 93.7(5) 1_556 . ?
O3 Gd1 C1 82.1(4) . . ?
O4 Gd1 C2 73.6(4) 4_645 . ?
O3 Gd1 C2 118.7(4) 4_646 . ?
O2 Gd1 C2 58.8(4) . . ?
O6 Gd1 C2 152.5(4) . . ?
O1 Gd1 C2 94.4(7) . . ?
O5 Gd1 C2 129.3(4) 1_556 . ?
O5 Gd1 C2 27.2(4) . . ?
O4 Gd1 C2 82.6(4) 1_556 . ?
O3 Gd1 C2 25.9(4) . . ?
C1 Gd1 C2 77.5(3) . . ?
C1 O1 Gd1 89.5(11) . 2_756 ?
C1 O1 Gd1 89.5(11) . . ?
Gd1 O1 Gd1 179(2) 2_756 . ?
C1 O2 Gd1 92.9(10) . . ?
C2 O3 Gd1 143.4(10) . 4_656 ?
C2 O3 Gd1 92.5(8) . . ?
Gd1 O3 Gd1 114.8(4) 4_656 . ?
C2 O4 Gd1 149.3(10) . 4_655 ?
C2 O4 Gd1 93.6(8) . 1_554 ?
Gd1 O4 Gd1 115.7(5) 4_655 1_554 ?
C2 O5 Gd1 96.5(8) . 1_554 ?
C2 O5 Gd1 94.0(8) . . ?
Gd1 O5 Gd1 143.2(5) 1_554 . ?
O2 C1 O2 124(2) . 2_756 ?
O2 C1 O1 118.2(10) . . ?
O2 C1 O1 118.2(10) 2_756 . ?
O2 C1 Gd1 59.6(7) . . ?
O2 C1 Gd1 168.0(6) 2_756 . ?
O1 C1 Gd1 60.1(4) . . ?
O2 C1 Gd1 168.0(6) . 2_756 ?
O2 C1 Gd1 59.6(7) 2_756 2_756 ?
O1 C1 Gd1 60.1(4) . 2_756 ?
Gd1 C1 Gd1 120.2(8) . 2_756 ?
O3 C2 O4 126.1(14) . . ?
O3 C2 O5 117.7(12) . . ?
O4 C2 O5 115.9(13) . . ?
O3 C2 Gd1 61.6(7) . . ?
O4 C2 Gd1 157.2(10) . . ?
O5 C2 Gd1 58.8(7) . . ?
O3 C2 Gd1 164.7(10) . 1_554 ?
O4 C2 Gd1 60.1(7) . 1_554 ?
O5 C2 Gd1 56.6(7) . 1_554 ?
Gd1 C2 Gd1 107.3(5) . 1_554 ?

loop_
_geom_bond_atom_site_label_1
_geom_bond_atom_site_label_2
_geom_bond_distance
_geom_bond_site_symmetry_2
_geom_bond_publ_flag
Gd1 O4 2.400(11) 4_645 ?
Gd1 O3 2.413(11) 4_646 ?
Gd1 O2 2.429(12) . ?
Gd1 O6 2.432(14) . ?
Gd1 O1 2.4388(8) . ?
Gd1 O5 2.444(10) 1_556 ?
Gd1 O5 2.471(9) . ?
Gd1 O4 2.526(11) 1_556 ?
Gd1 O3 2.538(11) . ?
Gd1 C1 2.813(11) . ?
Gd1 C2 2.883(14) . ?
O1 C1 1.42(5) . ?
O1 Gd1 2.4388(7) 2_756 ?
O2 C1 1.303(15) . ?
O3 C2 1.259(17) . ?
O3 Gd1 2.413(11) 4_656 ?
O4 C2 1.290(17) . ?
O4 Gd1 2.400(11) 4_655 ?
O4 Gd1 2.526(11) 1_554 ?
O5 C2 1.323(17) . ?
O5 Gd1 2.444(10) 1_554 ?
C1 O2 1.303(15) 2_756 ?
C1 Gd1 2.813(11) 2_756 ?
C2 Gd1 2.908(14) 1_554 ?

loop_
_geom_hbond_atom_site_label_D
_geom_hbond_atom_site_label_H
_geom_hbond_atom_site_label_A
_geom_hbond_distance_DH
_geom_hbond_distance_HA
_geom_hbond_distance_DA
_geom_hbond_angle_DHA
_geom_hbond_site_symmetry_A
N1 H1B O2 0.91 2.28 2.809(17) 116.9 1_545

loop_
_geom_torsion_atom_site_label_1
_geom_torsion_atom_site_label_2
_geom_torsion_atom_site_label_3
_geom_torsion_atom_site_label_4
_geom_torsion
_geom_torsion_site_symmetry_1
_geom_torsion_site_symmetry_2
_geom_torsion_site_symmetry_3
_geom_torsion_site_symmetry_4
_geom_torsion_publ_flag
O4 Gd1 O1 C1 128.6(7) 4_645 . . . ?
O3 Gd1 O1 C1 -142.0(11) 4_646 . . . ?
O2 Gd1 O1 C1 7.6(4) . . . . ?
O6 Gd1 O1 C1 -145.6(4) . . . . ?
O5 Gd1 O1 C1 -73.7(2) 1_556 . . . ?
O5 Gd1 O1 C1 72.9(4) . . . . ?
O4 Gd1 O1 C1 -28.1(4) 1_556 . . . ?
O3 Gd1 O1 C1 33.3(3) . . . . ?
C2 Gd1 O1 C1 55.9(3) . . . . ?
O4 Gd1 O1 Gd1 128.6(7) 4_645 . . 2_756 ?
O3 Gd1 O1 Gd1 -142.0(11) 4_646 . . 2_756 ?
O2 Gd1 O1 Gd1 7.6(4) . . . 2_756 ?
O6 Gd1 O1 Gd1 -145.6(5) . . . 2_756 ?
O5 Gd1 O1 Gd1 -73.7(2) 1_556 . . 2_756 ?
O5 Gd1 O1 Gd1 72.9(4) . . . 2_756 ?
O4 Gd1 O1 Gd1 -28.1(4) 1_556 . . 2_756 ?
O3 Gd1 O1 Gd1 33.3(3) . . . 2_756 ?
C1 Gd1 O1 Gd1 0.00(2) . . . 2_756 ?
C2 Gd1 O1 Gd1 55.9(3) . . . 2_756 ?
O4 Gd1 O2 C1 -121.2(7) 4_645 . . . ?
O3 Gd1 O2 C1 137.5(7) 4_646 . . . ?
O6 Gd1 O2 C1 20.3(9) . . . . ?
O1 Gd1 O2 C1 -8.3(5) . . . . ?
O5 Gd1 O2 C1 86.8(7) 1_556 . . . ?
O5 Gd1 O2 C1 -96.2(7) . . . . ?
O4 Gd1 O2 C1 140.0(7) 1_556 . . . ?
O3 Gd1 O2 C1 -158.5(8) . . . . ?
C2 Gd1 O2 C1 -127.8(8) . . . . ?
O4 Gd1 O3 C2 -65.7(9) 4_645 . . . ?
O3 Gd1 O3 C2 -121.5(9) 4_646 . . . ?
O2 Gd1 O3 C2 87.4(9) . . . . ?
O6 Gd1 O3 C2 74(5) . . . . ?
O1 Gd1 O3 C2 61.3(11) . . . . ?
O5 Gd1 O3 C2 157.0(8) 1_556 . . . ?
O5 Gd1 O3 C2 10.9(8) . . . . ?
O4 Gd1 O3 C2 177.3(10) 1_556 . . . ?
C1 Gd1 O3 C2 77.5(9) . . . . ?
O4 Gd1 O3 Gd1 89.1(5) 4_645 . . 4_656 ?
O3 Gd1 O3 Gd1 33.3(5) 4_646 . . 4_656 ?
O2 Gd1 O3 Gd1 -117.8(6) . . . 4_656 ?
O6 Gd1 O3 Gd1 -132(5) . . . 4_656 ?
O1 Gd1 O3 Gd1 -143.9(8) . . . 4_656 ?
O5 Gd1 O3 Gd1 -48.1(5) 1_556 . . 4_656 ?
O5 Gd1 O3 Gd1 165.7(7) . . . 4_656 ?
O4 Gd1 O3 Gd1 -27.9(4) 1_556 . . 4_656 ?
C1 Gd1 O3 Gd1 -127.7(5) . . . 4_656 ?
C2 Gd1 O3 Gd1 154.8(12) . . . 4_656 ?
O4 Gd1 O5 C2 82.6(8) 4_645 . . . ?
O3 Gd1 O5 C2 66.6(9) 4_646 . . . ?
O2 Gd1 O5 C2 -78.5(8) . . . . ?
O6 Gd1 O5 C2 174.8(8) . . . . ?
O1 Gd1 O5 C2 -140.3(14) . . . . ?
O5 Gd1 O5 C2 -73.6(12) 1_556 . . . ?
O4 Gd1 O5 C2 -22.2(9) 1_556 . . . ?
O3 Gd1 O5 C2 -10.3(8) . . . . ?
C1 Gd1 O5 C2 -108.6(9) . . . . ?
O4 Gd1 O5 Gd1 -23.9(7) 4_645 . . 1_554 ?
O3 Gd1 O5 Gd1 -39.9(10) 4_646 . . 1_554 ?
O2 Gd1 O5 Gd1 175.0(9) . . . 1_554 ?
O6 Gd1 O5 Gd1 68.3(9) . . . 1_554 ?
O1 Gd1 O5 Gd1 113.3(14) . . . 1_554 ?
O5 Gd1 O5 Gd1 180.000(1) 1_556 . . 1_554 ?
O4 Gd1 O5 Gd1 -128.7(7) 1_556 . . 1_554 ?
O3 Gd1 O5 Gd1 -116.8(9) . . . 1_554 ?
C1 Gd1 O5 Gd1 145.0(9) . . . 1_554 ?
C2 Gd1 O5 Gd1 -106.4(12) . . . 1_554 ?
Gd1 O2 C1 O2 -166.3(6) . . . 2_756 ?
Gd1 O2 C1 O1 13.7(6) . . . . ?
Gd1 O2 C1 Gd1 92(6) . . . 2_756 ?
Gd1 O1 C1 O2 166.4(6) 2_756 . . . ?
Gd1 O1 C1 O2 -13.6(6) . . . . ?
Gd1 O1 C1 O2 -13.6(6) 2_756 . . 2_756 ?
Gd1 O1 C1 O2 166.4(6) . . . 2_756 ?
Gd1 O1 C1 Gd1 180.0 2_756 . . . ?
Gd1 O1 C1 Gd1 180.0 . . . 2_756 ?
O4 Gd1 C1 O2 87.3(11) 4_645 . . . ?
O3 Gd1 C1 O2 -99.8(13) 4_646 . . . ?
O6 Gd1 C1 O2 -162.4(8) . . . . ?
O1 Gd1 C1 O2 166.1(7) . . . . ?
O5 Gd1 C1 O2 -89.5(7) 1_556 . . . ?
O5 Gd1 C1 O2 70.2(7) . . . . ?
O4 Gd1 C1 O2 -37.8(7) 1_556 . . . ?
O3 Gd1 C1 O2 17.9(7) . . . . ?
C2 Gd1 C1 O2 43.8(7) . . . . ?
O4 Gd1 C1 O2 -164(6) 4_645 . . 2_756 ?
O3 Gd1 C1 O2 9(8) 4_646 . . 2_756 ?
O2 Gd1 C1 O2 109(7) . . . 2_756 ?
O6 Gd1 C1 O2 -54(7) . . . 2_756 ?
O1 Gd1 C1 O2 -85(7) . . . 2_756 ?
O5 Gd1 C1 O2 19(7) 1_556 . . 2_756 ?
O5 Gd1 C1 O2 179(7) . . . 2_756 ?
O4 Gd1 C1 O2 71(7) 1_556 . . 2_756 ?
O3 Gd1 C1 O2 126(7) . . . 2_756 ?
C2 Gd1 C1 O2 152(7) . . . 2_756 ?
O4 Gd1 C1 O1 -78.8(7) 4_645 . . . ?
O3 Gd1 C1 O1 94.1(13) 4_646 . . . ?
O2 Gd1 C1 O1 -166.1(7) . . . . ?
O6 Gd1 C1 O1 31.5(3) . . . . ?
O5 Gd1 C1 O1 104.4(2) 1_556 . . . ?
O5 Gd1 C1 O1 -95.9(3) . . . . ?
O4 Gd1 C1 O1 156.1(2) 1_556 . . . ?
O3 Gd1 C1 O1 -148.2(3) . . . . ?
C2 Gd1 C1 O1 -122.3(3) . . . . ?
O4 Gd1 C1 Gd1 -78.8(7) 4_645 . . 2_756 ?
O3 Gd1 C1 Gd1 94.1(13) 4_646 . . 2_756 ?
O2 Gd1 C1 Gd1 -166.1(7) . . . 2_756 ?
O6 Gd1 C1 Gd1 31.5(3) . . . 2_756 ?
O1 Gd1 C1 Gd1 0.0 . . . 2_756 ?
O5 Gd1 C1 Gd1 104.4(2) 1_556 . . 2_756 ?
O5 Gd1 C1 Gd1 -95.9(3) . . . 2_756 ?
O4 Gd1 C1 Gd1 156.1(2) 1_556 . . 2_756 ?
O3 Gd1 C1 Gd1 -148.2(3) . . . 2_756 ?
C2 Gd1 C1 Gd1 -122.3(3) . . . 2_756 ?
Gd1 O3 C2 O4 15(3) 4_656 . . . ?
Gd1 O3 C2 O4 154.6(14) . . . . ?
Gd1 O3 C2 O5 -158.0(10) 4_656 . . . ?
Gd1 O3 C2 O5 -18.3(13) . . . . ?
Gd1 O3 C2 Gd1 -139.6(16) 4_656 . . . ?
Gd1 O3 C2 Gd1 -94(4) 4_656 . . 1_554 ?
Gd1 O3 C2 Gd1 46(4) . . . 1_554 ?
Gd1 O4 C2 O3 0(3) 4_655 . . . ?
Gd1 O4 C2 O3 -163.3(14) 1_554 . . . ?
Gd1 O4 C2 O5 172.7(14) 4_655 . . . ?
Gd1 O4 C2 O5 9.7(13) 1_554 . . . ?
Gd1 O4 C2 Gd1 102(3) 4_655 . . . ?
Gd1 O4 C2 Gd1 -61(3) 1_554 . . . ?
Gd1 O4 C2 Gd1 163(2) 4_655 . . 1_554 ?
Gd1 O5 C2 O3 163.5(11) 1_554 . . . ?
Gd1 O5 C2 O3 18.9(13) . . . . ?
Gd1 O5 C2 O4 -10.1(13) 1_554 . . . ?
Gd1 O5 C2 O4 -154.7(11) . . . . ?
Gd1 O5 C2 Gd1 144.6(6) 1_554 . . . ?
Gd1 O5 C2 Gd1 -144.6(6) . . . 1_554 ?
O4 Gd1 C2 O3 109.3(9) 4_645 . . . ?
O3 Gd1 C2 O3 68.4(9) 4_646 . . . ?
O2 Gd1 C2 O3 -75.8(9) . . . . ?
O6 Gd1 C2 O3 -170.3(10) . . . . ?
O1 Gd1 C2 O3 -123.2(12) . . . . ?
O5 Gd1 C2 O3 -29.0(10) 1_556 . . . ?
O5 Gd1 C2 O3 -161.0(14) . . . . ?
O4 Gd1 C2 O3 -2.3(9) 1_556 . . . ?
C1 Gd1 C2 O3 -97.8(9) . . . . ?
O4 Gd1 C2 O4 -7(3) 4_645 . . . ?
O3 Gd1 C2 O4 -48(3) 4_646 . . . ?
O2 Gd1 C2 O4 168(3) . . . . ?
O6 Gd1 C2 O4 74(3) . . . . ?
O1 Gd1 C2 O4 121(3) . . . . ?
O5 Gd1 C2 O4 -145(2) 1_556 . . . ?
O5 Gd1 C2 O4 83(3) . . . . ?
O4 Gd1 C2 O4 -118(3) 1_556 . . . ?
O3 Gd1 C2 O4 -116(3) . . . . ?
C1 Gd1 C2 O4 146(3) . . . . ?
O4 Gd1 C2 O5 -89.7(8) 4_645 . . . ?
O3 Gd1 C2 O5 -130.6(8) 4_646 . . . ?
O2 Gd1 C2 O5 85.1(8) . . . . ?
O6 Gd1 C2 O5 -9.3(13) . . . . ?
O1 Gd1 C2 O5 37.8(12) . . . . ?
O5 Gd1 C2 O5 132.0(9) 1_556 . . . ?
O4 Gd1 C2 O5 158.7(8) 1_556 . . . ?
O3 Gd1 C2 O5 161.0(14) . . . . ?
C1 Gd1 C2 O5 63.2(8) . . . . ?
O4 Gd1 C2 Gd1 -59.3(4) 4_645 . . 1_554 ?
O3 Gd1 C2 Gd1 -100.2(5) 4_646 . . 1_554 ?
O2 Gd1 C2 Gd1 115.5(6) . . . 1_554 ?
O6 Gd1 C2 Gd1 21.1(11) . . . 1_554 ?
O1 Gd1 C2 Gd1 68.2(10) . . . 1_554 ?
O5 Gd1 C2 Gd1 162.4(4) 1_556 . . 1_554 ?
O5 Gd1 C2 Gd1 30.4(6) . . . 1_554 ?
O4 Gd1 C2 Gd1 -170.9(5) 1_556 . . 1_554 ?
O3 Gd1 C2 Gd1 -168.6(11) . . . 1_554 ?
C1 Gd1 C2 Gd1 93.6(5) . . . 1_554 ?
